data_7001488
loop_
_publ_author_name
'Li, Hao-Hong'
'Chen, Zhi-Rong'
'Cheng, Li-Chuan'
'Feng, Miao'
'Zheng, Hui-Dong'
'Li, Jun-Qian'

_publ_section_title
;
 Three silver iodides with zero and one-dimensional hybrid structures
 directed by conjugated organic templates: synthesis and theoretical
 study
;
_journal_issue 25
_journal_name_full 'Dalton Transactions'
_journal_page_first 4888
_journal_page_last 4895
_journal_paper_doi 10.1039/b902465d
_journal_year 2009
_chemical_formula_moiety 'C12 H14 N, Ag2 I3'
_chemical_formula_sum 'C12 H14 Ag2 I3 N'
_chemical_formula_weight 768.68
_chemical_name_systematic
;
?
;
_space_group_IT_number 14
_symmetry_cell_setting monoclinic
_symmetry_space_group_name_Hall '-P 2ybc'
_symmetry_space_group_name_H-M 'P 1 21/c 1'
_atom_sites_solution_hydrogens geom
_atom_sites_solution_primary direct
_atom_sites_solution_secondary difmap
_audit_creation_method SHELXL-97
_cell_angle_alpha 90.00
_cell_angle_beta 98.959(3)
_cell_angle_gamma 90.00
_cell_formula_units_Z 4
_cell_length_a 10.5975(8)
_cell_length_b 7.0383(5)
_cell_length_c 23.5894(18)
_cell_measurement_reflns_used 25
_cell_measurement_temperature 293(2)
_cell_measurement_theta_max 18
_cell_measurement_theta_min 12
_cell_volume 1738.0(2)
_computing_cell_refinement 'TEXRAY software'
_computing_data_collection 'TEXRAY software (Molecular Structure Corporation, 1999)'
_computing_data_reduction 'TEXSAN (Molecular Structure Corporation, 1999)'
_computing_molecular_graphics 'ORTEX (P.McArdle, 1995)'
_computing_publication_material 'SHELXL-97/2 (Sheldrick,1997)')'
_computing_structure_refinement 'SHELXL-97 (Sheldrick, 1997)'
_computing_structure_solution 'SHELXS-97 (Sheldrick, 1997)'
_diffrn_ambient_temperature 293(2)
_diffrn_detector_area_resol_mean None
_diffrn_measured_fraction_theta_full 0.996
_diffrn_measured_fraction_theta_max 0.996
_diffrn_measurement_device_type 'Rigaku Weissenberg IP'
_diffrn_measurement_method 'scintillation counter'
_diffrn_radiation_monochromator graphite
_diffrn_radiation_source 'rotor target'
_diffrn_radiation_type MoK\a
_diffrn_radiation_wavelength 0.71073
_diffrn_reflns_av_R_equivalents 0.0403
_diffrn_reflns_av_sigmaI/netI 0.0348
_diffrn_reflns_limit_h_max 13
_diffrn_reflns_limit_h_min -13
_diffrn_reflns_limit_k_max 9
_diffrn_reflns_limit_k_min -5
_diffrn_reflns_limit_l_max 30
_diffrn_reflns_limit_l_min -30
_diffrn_reflns_number 12623
_diffrn_reflns_theta_full 27.48
_diffrn_reflns_theta_max 27.48
_diffrn_reflns_theta_min 2.81
_diffrn_standards_decay_% 'not measured'
_diffrn_standards_interval_count 'not measured'
_diffrn_standards_interval_time 'not measured'
_diffrn_standards_number 0
_exptl_absorpt_coefficient_mu 7.566
_exptl_absorpt_correction_T_max 0.220
_exptl_absorpt_correction_T_min 0.149
_exptl_absorpt_correction_type multi-scan
_exptl_absorpt_process_details 'TEXRAY software (Molecular Structure Corporation, 1999)'
_exptl_crystal_colour Colourless
_exptl_crystal_density_diffrn 2.938
_exptl_crystal_density_method 'not measured'
_exptl_crystal_description Parallelepiped
_exptl_crystal_F_000 1384
_exptl_crystal_size_max 0.30
_exptl_crystal_size_mid 0.22
_exptl_crystal_size_min 0.20
_refine_diff_density_max 1.232
_refine_diff_density_min -1.109
_refine_diff_density_rms 0.210
_refine_ls_extinction_coef 0.00212(19)
_refine_ls_extinction_expression Fc^*^=kFc[1+0.001xFc^2^\l^3^/sin(2\q)]^-1/4^
_refine_ls_extinction_method SHELXL
_refine_ls_goodness_of_fit_ref 1.060
_refine_ls_hydrogen_treatment constr
_refine_ls_matrix_type full
_refine_ls_number_parameters 164
_refine_ls_number_reflns 3970
_refine_ls_number_restraints 1
_refine_ls_restrained_S_all 1.085
_refine_ls_R_factor_all 0.0666
_refine_ls_R_factor_gt 0.0458
_refine_ls_shift/su_max 0.036
_refine_ls_shift/su_mean 0.002
_refine_ls_structure_factor_coef Fsqd
_refine_ls_weighting_details 'calc w=1/[\s^2^(Fo^2^)+(0.0638P)^2^+0.0000P] where P=(Fo^2^+2Fc^2^)/3'
_refine_ls_weighting_scheme calc
_refine_ls_wR_factor_gt 0.1096
_refine_ls_wR_factor_ref 0.1226
_reflns_number_gt 2929
_reflns_number_total 3970
_reflns_threshold_expression >2sigma(I)
_cod_data_source_file b902465d.txt
_cod_data_source_block lihh
_cod_depositor_comments
;
The following automatic conversions were performed:
'_symmetry_cell_setting' value 'Monoclinic' changed to 'monoclinic'
according to '/home/saulius/struct/CIF-dictionaries/cif_core.dic'
dictionary named 'cif_core.dic' version 2.4.1 from 2010-06-29.

Automatic conversion script
Id: cif_fix_enum 1527 2010-12-29 10:47:43Z saulius 
;
_cod_original_sg_symbol_Hall -P2ybc
_cod_original_sg_symbol_H-M P21/c
_cod_database_code 7001488

loop_
_symmetry_equiv_pos_as_xyz
'x, y, z'
'-x, y+1/2, -z+1/2'
'-x, -y, -z'
'x, -y-1/2, z-1/2'

loop_
_atom_site_label
_atom_site_type_symbol
_atom_site_fract_x
_atom_site_fract_y
_atom_site_fract_z
_atom_site_U_iso_or_equiv
_atom_site_adp_type
_atom_site_occupancy
_atom_site_symmetry_multiplicity
_atom_site_calc_flag
_atom_site_refinement_flags
_atom_site_disorder_assembly
_atom_site_disorder_group
I1 I 0.32897(4) 0.72639(7) 0.240529(19) 0.04207(16) Uani 1 1 d . . .
I2 I 0.66183(4) 0.72573(7) 0.12907(2) 0.04899(17) Uani 1 1 d . . .
I3 I 0.35313(4) 0.22573(7) 0.11804(2) 0.05369(18) Uani 1 1 d . . .
Ag1 Ag 0.50381(6) 0.49547(10) 0.18507(3) 0.0605(2) Uani 1 1 d . . .
Ag2 Ag 0.50376(6) 0.95579(10) 0.18505(3) 0.0601(2) Uani 1 1 d . . .
N1 N 0.8366(6) 1.2191(8) 0.0791(2) 0.0477(14) Uani 1 1 d . . .
C1 C 0.7116(7) 1.2282(9) 0.0766(3) 0.0513(18) Uani 1 1 d . . .
H1 H 0.6777 1.2183 0.1106 0.062 Uiso 1 1 calc R . .
C2 C 0.6301(8) 1.2513(11) 0.0267(4) 0.066(2) Uani 1 1 d . . .
H2 H 0.5424 1.2575 0.0265 0.079 Uiso 1 1 calc R . .
C3 C 0.6803(8) 1.2657(10) -0.0243(4) 0.061(2) Uani 1 1 d . . .
H3 H 0.6263 1.2793 -0.0591 0.074 Uiso 1 1 calc R . .
C4 C 0.8128(6) 1.2593(8) -0.0226(3) 0.0398(14) Uani 1 1 d . . .
C5 C 0.8699(8) 1.2746(9) -0.0723(3) 0.0521(18) Uani 1 1 d . . .
H5 H 0.8185 1.2883 -0.1078 0.063 Uiso 1 1 calc R . .
C6 C 0.9981(8) 1.2697(8) -0.0694(3) 0.0504(19) Uani 1 1 d . . .
H6 H 1.0335 1.2800 -0.1030 0.060 Uiso 1 1 calc R . .
C7 C 1.0781(8) 1.2497(9) -0.0174(4) 0.057(2) Uani 1 1 d . . .
H7 H 1.1663 1.2484 -0.0160 0.068 Uiso 1 1 calc R . .
C8 C 1.0253(7) 1.2317(9) 0.0323(3) 0.0491(17) Uani 1 1 d . . .
H8 H 1.0785 1.2164 0.0673 0.059 Uiso 1 1 calc R . .
C9 C 0.8941(6) 1.2360(8) 0.0306(3) 0.0380(14) Uani 1 1 d . . .
C10 C 0.9182(9) 1.1510(13) 0.1378(4) 0.077(3) Uani 1 1 d D . .
H10A H 0.8639 1.0882 0.1616 0.092 Uiso 1 1 calc R . .
H10B H 0.9844 1.0631 0.1306 0.092 Uiso 1 1 calc R . .
C11 C 0.9770(9) 1.3298(12) 0.1672(4) 0.072(2) Uani 1 1 d D . .
H11A H 0.9117 1.4171 0.1758 0.086 Uiso 1 1 calc R . .
H11B H 1.0313 1.3941 0.1438 0.086 Uiso 1 1 calc R . .
C12 C 1.0580(10) 1.2463(12) 0.2244(4) 0.079(3) Uani 1 1 d . . .
H12A H 1.0999 1.3485 0.2469 0.118 Uiso 1 1 calc R . .
H12B H 1.1208 1.1592 0.2146 0.118 Uiso 1 1 calc R . .
H12C H 1.0021 1.1811 0.2462 0.118 Uiso 1 1 calc R . .

loop_
_atom_site_aniso_label
_atom_site_aniso_U_11
_atom_site_aniso_U_22
_atom_site_aniso_U_33
_atom_site_aniso_U_23
_atom_site_aniso_U_13
_atom_site_aniso_U_12
I1 0.0377(3) 0.0464(3) 0.0424(3) 0.00020(18) 0.00725(18) -0.00066(16)
I2 0.0410(3) 0.0453(3) 0.0634(3) -0.0010(2) 0.0168(2) -0.00054(18)
I3 0.0374(3) 0.0550(3) 0.0650(3) -0.0001(2) -0.0034(2) 0.00018(19)
Ag1 0.0639(4) 0.0568(4) 0.0627(4) 0.0013(3) 0.0155(3) -0.0031(3)
Ag2 0.0629(4) 0.0569(4) 0.0628(4) -0.0003(3) 0.0170(3) 0.0036(3)
N1 0.040(3) 0.066(4) 0.037(3) 0.000(3) 0.006(2) -0.002(3)
C1 0.051(4) 0.054(5) 0.055(4) -0.005(3) 0.025(3) -0.005(3)
C2 0.031(4) 0.086(7) 0.080(6) -0.013(4) 0.006(4) 0.000(3)
C3 0.046(4) 0.067(6) 0.066(5) -0.001(4) -0.007(4) 0.005(3)
C4 0.042(4) 0.031(4) 0.044(3) -0.002(3) 0.000(3) 0.000(2)
C5 0.073(5) 0.042(4) 0.041(4) 0.001(3) 0.004(3) -0.002(3)
C6 0.075(6) 0.039(4) 0.040(4) -0.001(3) 0.019(4) 0.001(3)
C7 0.049(4) 0.054(5) 0.070(5) -0.005(4) 0.019(4) -0.001(3)
C8 0.038(4) 0.066(5) 0.042(4) -0.003(3) 0.000(3) 0.005(3)
C9 0.037(3) 0.040(4) 0.038(3) -0.003(3) 0.007(3) 0.002(2)
C10 0.098(7) 0.073(6) 0.068(6) -0.004(5) 0.036(5) -0.011(5)
C11 0.091(7) 0.054(5) 0.076(6) 0.002(5) 0.031(5) -0.004(5)
C12 0.076(6) 0.113(9) 0.043(4) 0.006(4) -0.006(4) -0.008(5)

loop_
_atom_type_symbol
_atom_type_description
_atom_type_scat_dispersion_real
_atom_type_scat_dispersion_imag
_atom_type_scat_source
C C 0.0033 0.0016 'International Tables Vol C Tables 4.2.6.8 and 6.1.1.4'
H H 0.0000 0.0000 'International Tables Vol C Tables 4.2.6.8 and 6.1.1.4'
N N 0.0061 0.0033 'International Tables Vol C Tables 4.2.6.8 and 6.1.1.4'
Ag Ag -0.8971 1.1015 'International Tables Vol C Tables 4.2.6.8 and 6.1.1.4'
I I -0.4742 1.8119 'International Tables Vol C Tables 4.2.6.8 and 6.1.1.4'

loop_
_geom_angle_atom_site_label_1
_geom_angle_atom_site_label_2
_geom_angle_atom_site_label_3
_geom_angle
_geom_angle_site_symmetry_1
_geom_angle_site_symmetry_3
_geom_angle_publ_flag
Ag2 I1 Ag1 67.40(2) . . ?
Ag2 I1 Ag1 63.283(19) . 2_655 ?
Ag1 I1 Ag1 104.913(17) . 2_655 ?
Ag2 I1 Ag2 104.894(17) . 2_645 ?
Ag1 I1 Ag2 63.124(19) . 2_645 ?
Ag1 I1 Ag2 79.29(2) 2_655 2_645 ?
Ag2 I2 Ag1 70.58(2) . . ?
Ag1 I3 Ag2 85.22(2) . 1_545 ?
I2 Ag1 I3 117.06(3) . . ?
I2 Ag1 I1 110.87(3) . . ?
I3 Ag1 I1 106.49(2) . . ?
I2 Ag1 I1 107.54(2) . 2_645 ?
I3 Ag1 I1 97.83(2) . 2_645 ?
I1 Ag1 I1 116.82(2) . 2_645 ?
I2 Ag1 Ag2 128.97(3) . 2_645 ?
I3 Ag1 Ag2 113.41(3) . 2_645 ?
I1 Ag1 Ag2 59.350(19) . 2_645 ?
I1 Ag1 Ag2 57.467(19) 2_645 2_645 ?
I2 Ag1 Ag2 54.700(18) . . ?
I3 Ag1 Ag2 132.59(3) . . ?
I1 Ag1 Ag2 56.211(17) . . ?
I1 Ag1 Ag2 129.58(2) 2_645 . ?
Ag2 Ag1 Ag2 95.19(2) 2_645 . ?
I2 Ag2 I3 117.06(2) . 1_565 ?
I2 Ag2 I1 111.07(3) . . ?
I3 Ag2 I1 106.40(2) 1_565 . ?
I2 Ag2 I1 107.60(2) . 2_655 ?
I3 Ag2 I1 97.65(2) 1_565 2_655 ?
I1 Ag2 I1 116.78(2) . 2_655 ?
I2 Ag2 Ag1 128.97(3) . 2_655 ?
I3 Ag2 Ag1 113.40(3) 1_565 2_655 ?
I1 Ag2 Ag1 59.250(19) . 2_655 ?
I1 Ag2 Ag1 57.526(19) 2_655 2_655 ?
I2 Ag2 Ag1 54.720(17) . . ?
I3 Ag2 Ag1 132.64(3) 1_565 . ?
I1 Ag2 Ag1 56.388(17) . . ?
I1 Ag2 Ag1 129.71(2) 2_655 . ?
Ag1 Ag2 Ag1 95.18(2) 2_655 . ?
C1 N1 C9 121.9(6) . . ?
C1 N1 C10 117.4(6) . . ?
C9 N1 C10 119.8(6) . . ?
N1 C1 C2 122.9(7) . . ?
N1 C1 H1 118.6 . . ?
C2 C1 H1 118.6 . . ?
C1 C2 C3 118.8(8) . . ?
C1 C2 H2 120.6 . . ?
C3 C2 H2 120.6 . . ?
C2 C3 C4 119.3(8) . . ?
C2 C3 H3 120.4 . . ?
C4 C3 H3 120.4 . . ?
C3 C4 C5 122.2(7) . . ?
C3 C4 C9 119.9(7) . . ?
C5 C4 C9 117.8(7) . . ?
C6 C5 C4 121.0(7) . . ?
C6 C5 H5 119.5 . . ?
C4 C5 H5 119.5 . . ?
C5 C6 C7 121.4(7) . . ?
C5 C6 H6 119.3 . . ?
C7 C6 H6 119.3 . . ?
C8 C7 C6 119.2(8) . . ?
C8 C7 H7 120.4 . . ?
C6 C7 H7 120.4 . . ?
C7 C8 C9 120.7(7) . . ?
C7 C8 H8 119.7 . . ?
C9 C8 H8 119.7 . . ?
N1 C9 C8 122.9(6) . . ?
N1 C9 C4 117.2(6) . . ?
C8 C9 C4 119.9(6) . . ?
C11 C10 N1 106.0(7) . . ?
C11 C10 H10A 110.5 . . ?
N1 C10 H10A 110.5 . . ?
C11 C10 H10B 110.5 . . ?
N1 C10 H10B 110.5 . . ?
H10A C10 H10B 108.7 . . ?
C10 C11 C12 102.1(7) . . ?
C10 C11 H11A 111.4 . . ?
C12 C11 H11A 111.4 . . ?
C10 C11 H11B 111.4 . . ?
C12 C11 H11B 111.4 . . ?
H11A C11 H11B 109.2 . . ?
C11 C12 H12A 109.5 . . ?
C11 C12 H12B 109.5 . . ?
H12A C12 H12B 109.5 . . ?
C11 C12 H12C 109.5 . . ?
H12A C12 H12C 109.5 . . ?
H12B C12 H12C 109.5 . . ?

loop_
_geom_bond_atom_site_label_1
_geom_bond_atom_site_label_2
_geom_bond_distance
_geom_bond_site_symmetry_2
_geom_bond_publ_flag
I1 Ag2 2.9166(7) . ?
I1 Ag1 2.9226(8) . ?
I1 Ag1 2.9731(8) 2_655 ?
I1 Ag2 2.9803(8) 2_645 ?
I2 Ag2 2.8037(7) . ?
I2 Ag1 2.8044(7) . ?
I3 Ag1 2.8050(8) . ?
I3 Ag2 2.8055(8) 1_545 ?
Ag1 I1 2.9731(8) 2_645 ?
Ag1 Ag2 3.0901(9) 2_645 ?
Ag1 Ag2 3.2399(11) . ?
Ag2 I3 2.8055(8) 1_565 ?
Ag2 I1 2.9803(8) 2_655 ?
Ag2 Ag1 3.0901(9) 2_655 ?
N1 C1 1.318(9) . ?
N1 C9 1.384(8) . ?
N1 C10 1.588(11) . ?
C1 C2 1.358(12) . ?
C1 H1 0.9300 . ?
C2 C3 1.392(13) . ?
C2 H2 0.9300 . ?
C3 C4 1.399(10) . ?
C3 H3 0.9300 . ?
C4 C5 1.405(10) . ?
C4 C9 1.416(9) . ?
C5 C6 1.351(11) . ?
C5 H5 0.9300 . ?
C6 C7 1.385(11) . ?
C6 H6 0.9300 . ?
C7 C8 1.382(11) . ?
C7 H7 0.9300 . ?
C8 C9 1.385(9) . ?
C8 H8 0.9300 . ?
C10 C11 1.522(11) . ?
C10 H10A 0.9700 . ?
C10 H10B 0.9700 . ?
C11 C12 1.595(12) . ?
C11 H11A 0.9700 . ?
C11 H11B 0.9700 . ?
C12 H12A 0.9600 . ?
C12 H12B 0.9600 . ?
C12 H12C 0.9600 . ?
